data_4311117
loop_
_publ_author_name
'Aleema Westcott'
'Nina Whitford'
'Michaele J. Hardie'

_publ_section_title
;
 Coordination Polymers with Carborane Anions: Silver Dinitrile Complexes
;
_journal_name_full 'Inorganic Chemistry'
_journal_page_first 3663
_journal_page_last 3672
_journal_paper_doi 10.1021/ic049849x
_journal_volume 43
_journal_year 2004
_chemical_formula_sum 'C7 H16 Ag B11 N4'
_chemical_formula_weight 383.02
_chemical_name_common 'silver di(malonitrile) monocarbaborane'
_chemical_name_systematic
; 
 ? 
;
_space_group_IT_number 2
_symmetry_cell_setting triclinic
_symmetry_space_group_name_Hall '-P 1'
_symmetry_space_group_name_H-M 'P -1'
_atom_sites_solution_hydrogens geom
_atom_sites_solution_primary direct
_atom_sites_solution_secondary difmap
_audit_creation_method SHELXL-97
_cell_angle_alpha 71.110(1)
_cell_angle_beta 64.613(1)
_cell_angle_gamma 62.074(1)
_cell_formula_units_Z 2
_cell_length_a 9.8553(1)
_cell_length_b 10.1320(1)
_cell_length_c 10.3829(1)
_cell_measurement_temperature 150(2)
_cell_volume 817.706(17)
_computing_structure_refinement 'SHELXL-97 (Sheldrick, 1997)'
_computing_structure_solution 'SHELXS-97 (Sheldrick, 1990)'
_diffrn_ambient_temperature 150(2)
_diffrn_measured_fraction_theta_full 0.899
_diffrn_measured_fraction_theta_max 0.899
_diffrn_radiation_monochromator graphite
_diffrn_radiation_source 'fine-focus sealed tube'
_diffrn_radiation_type MoK\a
_diffrn_radiation_wavelength 0.71073
_diffrn_reflns_av_R_equivalents 0.0682
_diffrn_reflns_av_sigmaI/netI 0.0438
_diffrn_reflns_limit_h_max 12
_diffrn_reflns_limit_h_min -12
_diffrn_reflns_limit_k_max 12
_diffrn_reflns_limit_k_min -13
_diffrn_reflns_limit_l_max 13
_diffrn_reflns_limit_l_min -13
_diffrn_reflns_number 16014
_diffrn_reflns_theta_full 28.53
_diffrn_reflns_theta_max 28.53
_diffrn_reflns_theta_min 2.59
_exptl_absorpt_coefficient_mu 1.223
_exptl_absorpt_correction_T_max 0.8190
_exptl_absorpt_correction_T_min 0.5322
_exptl_absorpt_correction_type multi-scan
_exptl_crystal_colour colourless
_exptl_crystal_density_diffrn 1.556
_exptl_crystal_density_method 'not measured'
_exptl_crystal_description needle
_exptl_crystal_F_000 376
_exptl_crystal_size_max 0.59
_exptl_crystal_size_mid 0.20
_exptl_crystal_size_min 0.17
_refine_diff_density_max 1.049
_refine_diff_density_min -1.491
_refine_diff_density_rms 0.164
_refine_ls_extinction_method none
_refine_ls_goodness_of_fit_ref 1.043
_refine_ls_hydrogen_treatment noref
_refine_ls_matrix_type full
_refine_ls_number_parameters 148
_refine_ls_number_reflns 3736
_refine_ls_number_restraints 0
_refine_ls_restrained_S_all 1.043
_refine_ls_R_factor_all 0.0508
_refine_ls_R_factor_gt 0.0444
_refine_ls_shift/su_max 0.001
_refine_ls_shift/su_mean 0.000
_refine_ls_structure_factor_coef Fsqd
_refine_ls_weighting_details 'calc w=1/[\s^2^(Fo^2^)+(0.0580P)^2^+1.3257P] where P=(Fo^2^+2Fc^2^)/3'
_refine_ls_weighting_scheme calc
_refine_ls_wR_factor_gt 0.1144
_refine_ls_wR_factor_ref 0.1194
_reflns_number_gt 3465
_reflns_number_total 3736
_reflns_threshold_expression >2sigma(I)
_cod_data_source_file ic049849xsi20040205_104059_2.cif
_cod_data_source_block c:complex2
_cod_depositor_comments
;
The following automatic conversions were performed:
'_symmetry_cell_setting' value 'Triclinic' changed to 'triclinic'
according to '/home/saulius/struct/CIF-dictionaries/cif_core.dic'
dictionary named 'cif_core.dic' version 2.4.1 from 2010-06-29.

Automatic conversion script
Id: cif_fix_enum 1527 2010-12-29 10:47:43Z saulius 
;
_cod_original_cell_volume 817.706(14)
_cod_database_code 4311117

loop_
_symmetry_equiv_pos_as_xyz
'x, y, z'
'-x, -y, -z'

loop_
_atom_site_label
_atom_site_type_symbol
_atom_site_fract_x
_atom_site_fract_y
_atom_site_fract_z
_atom_site_U_iso_or_equiv
_atom_site_adp_type
_atom_site_occupancy
_atom_site_symmetry_multiplicity
_atom_site_calc_flag
_atom_site_refinement_flags
_atom_site_disorder_assembly
_atom_site_disorder_group
Ag1 Ag 0.71074(3) 0.83397(3) 0.28101(3) 0.04544(13) Uani 1 1 d . . .
N1 N 0.7100(4) 0.7774(3) 0.5034(3) 0.0395(6) Uani 1 1 d . . .
C1 C 0.7030(4) 0.7472(3) 0.6186(3) 0.0330(6) Uani 1 1 d . . .
B1 B 0.5103(4) 0.6983(4) 0.1642(4) 0.0306(6) Uiso 1 1 d . . .
H1 H 0.6390 0.6543 0.0902 0.037 Uiso 1 1 calc R . .
N2 N 0.9778(4) 0.5699(4) 0.7954(4) 0.0522(8) Uani 1 1 d . . .
C2 C 0.6908(4) 0.7080(3) 0.7690(3) 0.0327(6) Uani 1 1 d . . .
H2A H 0.6285 0.6421 0.8205 0.039 Uiso 1 1 calc R . .
H2B H 0.6316 0.8010 0.8138 0.039 Uiso 1 1 calc R . .
B2 B 0.4594(4) 0.6852(4) 0.3530(4) 0.0314(7) Uiso 1 1 d . . .
H2 H 0.5561 0.6292 0.4047 0.038 Uiso 1 1 calc R . .
N3 N 0.6886(3) 1.0998(3) 0.2302(3) 0.0364(6) Uani 1 1 d . . .
C3 C 0.8521(4) 0.6301(4) 0.7825(4) 0.0370(7) Uani 1 1 d . . .
B3 B 0.4116(4) 0.5792(4) 0.2810(3) 0.0279(6) Uiso 1 1 d . . .
H3 H 0.4756 0.4534 0.2870 0.034 Uiso 1 1 calc R . .
N4 N 0.9097(3) 0.7755(3) 0.0698(3) 0.0367(6) Uani 1 1 d . . .
C4 C 0.7529(4) 1.1782(3) 0.1987(3) 0.0315(6) Uani 1 1 d . . .
B4 B 0.3500(4) 0.6898(4) 0.1340(4) 0.0307(6) Uiso 1 1 d . . .
H4 H 0.3727 0.6404 0.0411 0.037 Uiso 1 1 calc R . .
C5 C 1.0211(4) 0.7526(3) -0.0326(3) 0.0317(6) Uani 1 1 d . . .
B5 B 0.3590(4) 0.8668(4) 0.1157(4) 0.0317(7) Uiso 1 1 d . . .
H5 H 0.3892 0.9357 0.0065 0.038 Uiso 1 1 calc R . .
C6 C 1.1657(4) 0.7199(4) -0.1641(4) 0.0392(7) Uani 1 1 d . . .
H6A H 1.2420 0.6139 -0.1487 0.047 Uiso 1 1 calc R . .
H6B H 1.1319 0.7323 -0.2458 0.047 Uiso 1 1 calc R . .
B6 B 0.4256(4) 0.8629(4) 0.2519(4) 0.0309(6) Uiso 1 1 d . . .
H6 H 0.5008 0.9268 0.2338 0.037 Uiso 1 1 calc R . .
C7 C 0.1298(4) 0.8326(4) 0.3807(4) 0.0350(6) Uiso 1 1 d . . .
H7 H 0.0005 0.8765 0.4536 0.042 Uiso 1 1 calc R . .
B7 B 0.2761(4) 0.8444(4) 0.4200(4) 0.0328(7) Uiso 1 1 d . . .
H7A H 0.2508 0.8928 0.5145 0.039 Uiso 1 1 calc R . .
B8 B 0.2689(4) 0.6713(4) 0.4340(4) 0.0312(7) Uiso 1 1 d . . .
H8 H 0.2372 0.6036 0.5437 0.037 Uiso 1 1 calc R . .
B9 B 0.2009(4) 0.6727(4) 0.3025(4) 0.0322(7) Uiso 1 1 d . . .
H9 H 0.1242 0.6097 0.3225 0.039 Uiso 1 1 calc R . .
B10 B 0.1687(4) 0.8501(4) 0.2008(4) 0.0324(7) Uiso 1 1 d . . .
H10 H 0.0712 0.9066 0.1499 0.039 Uiso 1 1 calc R . .
B11 B 0.2150(4) 0.9563(4) 0.2739(4) 0.0298(6) Uiso 1 1 d . . .
H11 H 0.1494 1.0817 0.2705 0.036 Uiso 1 1 calc R . .

loop_
_atom_site_aniso_label
_atom_site_aniso_U_11
_atom_site_aniso_U_22
_atom_site_aniso_U_33
_atom_site_aniso_U_23
_atom_site_aniso_U_13
_atom_site_aniso_U_12
Ag1 0.04255(18) 0.0620(2) 0.03020(16) 0.00097(12) -0.01280(12) -0.02350(14)
N1 0.0396(15) 0.0473(16) 0.0322(14) 0.0040(11) -0.0151(11) -0.0208(13)
C1 0.0306(15) 0.0349(15) 0.0353(16) -0.0027(12) -0.0123(12) -0.0146(12)
N2 0.0544(19) 0.0408(16) 0.074(2) 0.0043(15) -0.0399(18) -0.0203(14)
C2 0.0357(15) 0.0344(14) 0.0299(14) -0.0006(11) -0.0135(12) -0.0155(12)
N3 0.0350(14) 0.0399(14) 0.0349(13) -0.0014(11) -0.0133(11) -0.0161(12)
C3 0.0473(19) 0.0317(15) 0.0423(17) 0.0018(12) -0.0237(15) -0.0203(14)
N4 0.0377(14) 0.0383(14) 0.0348(14) -0.0012(11) -0.0113(12) -0.0186(12)
C4 0.0268(13) 0.0360(15) 0.0304(14) -0.0049(11) -0.0128(11) -0.0083(12)
C5 0.0299(14) 0.0291(13) 0.0381(16) -0.0022(11) -0.0165(13) -0.0103(11)
C6 0.0302(15) 0.0465(18) 0.0435(18) -0.0167(14) -0.0049(13) -0.0170(14)

loop_
_atom_type_symbol
_atom_type_description
_atom_type_scat_dispersion_real
_atom_type_scat_dispersion_imag
_atom_type_scat_source
C C 0.0033 0.0016 'International Tables Vol C Tables 4.2.6.8 and 6.1.1.4'
H H 0.0000 0.0000 'International Tables Vol C Tables 4.2.6.8 and 6.1.1.4'
B B 0.0013 0.0007 'International Tables Vol C Tables 4.2.6.8 and 6.1.1.4'
N N 0.0061 0.0033 'International Tables Vol C Tables 4.2.6.8 and 6.1.1.4'
Ag Ag -0.8971 1.1015 'International Tables Vol C Tables 4.2.6.8 and 6.1.1.4'

loop_
_geom_angle_atom_site_label_1
_geom_angle_atom_site_label_2
_geom_angle_atom_site_label_3
_geom_angle
_geom_angle_site_symmetry_1
_geom_angle_site_symmetry_3
_geom_angle_publ_flag
N1 Ag1 N4 132.81(11) . . ?
N1 Ag1 N3 98.57(10) . . ?
N4 Ag1 N3 93.92(10) . . ?
C1 N1 Ag1 176.5(3) . . ?
N1 C1 C2 178.9(3) . . ?
B3 B1 B5 106.2(2) . . ?
B3 B1 B2 61.52(19) . . ?
B5 B1 B2 105.1(2) . . ?
B3 B1 B4 59.03(19) . . ?
B5 B1 B4 60.45(19) . . ?
B2 B1 B4 108.3(2) . . ?
B3 B1 B6 106.5(2) . . ?
B5 B1 B6 59.48(19) . . ?
B2 B1 B6 57.11(18) . . ?
B4 B1 B6 108.1(2) . . ?
C1 C2 C3 110.3(3) . . ?
B6 B2 B8 105.6(2) . . ?
B6 B2 B1 62.84(19) . . ?
B8 B2 B1 106.3(2) . . ?
B6 B2 B3 108.3(2) . . ?
B8 B2 B3 60.40(19) . . ?
B1 B2 B3 58.08(19) . . ?
B6 B2 B7 59.70(19) . . ?
B8 B2 B7 58.67(19) . . ?
B1 B2 B7 110.3(2) . . ?
B3 B2 B7 108.7(2) . . ?
C4 N3 Ag1 147.3(3) . . ?
N2 C3 C2 178.7(4) . . ?
B4 B3 B1 61.77(19) . . ?
B4 B3 B9 60.1(2) . . ?
B1 B3 B9 108.9(2) . . ?
B4 B3 B8 107.0(2) . . ?
B1 B3 B8 106.7(2) . . ?
B9 B3 B8 58.98(19) . . ?
B4 B3 B2 109.6(2) . . ?
B1 B3 B2 60.40(19) . . ?
B9 B3 B2 107.1(2) . . ?
B8 B3 B2 58.53(18) . . ?
C5 N4 Ag1 171.1(3) . . ?
N3 C4 C6 177.7(3) . 2_775 ?
B3 B4 B9 61.2(2) . . ?
B3 B4 B1 59.21(19) . . ?
B9 B4 B1 107.8(3) . . ?
B3 B4 B5 105.4(2) . . ?
B9 B4 B5 104.8(2) . . ?
B1 B4 B5 59.17(19) . . ?
B3 B4 B10 106.4(2) . . ?
B9 B4 B10 57.83(19) . . ?
B1 B4 B10 106.7(2) . . ?
B5 B4 B10 58.88(19) . . ?
N4 C5 C6 178.9(3) . . ?
B1 B5 B10 109.5(2) . . ?
B1 B5 B6 62.1(2) . . ?
B10 B5 B6 108.0(2) . . ?
B1 B5 B4 60.38(19) . . ?
B10 B5 B4 61.23(19) . . ?
B6 B5 B4 110.2(2) . . ?
B1 B5 B11 109.9(2) . . ?
B10 B5 B11 60.29(19) . . ?
B6 B5 B11 59.18(19) . . ?
B4 B5 B11 110.1(2) . . ?
C4 C6 C5 110.3(3) 2_775 . ?
B2 B6 B7 62.5(2) . . ?
B2 B6 B11 108.5(2) . . ?
B7 B6 B11 58.44(19) . . ?
B2 B6 B5 106.6(2) . . ?
B7 B6 B5 108.0(2) . . ?
B11 B6 B5 61.41(19) . . ?
B2 B6 B1 60.06(19) . . ?
B7 B6 B1 110.3(2) . . ?
B11 B6 B1 108.7(2) . . ?
B5 B6 B1 58.38(19) . . ?
B11 C7 B8 110.6(3) . . ?
B11 C7 B10 64.4(2) . . ?
B8 C7 B10 109.7(2) . . ?
B11 C7 B7 61.1(2) . . ?
B8 C7 B7 61.7(2) . . ?
B10 C7 B7 113.8(2) . . ?
B11 C7 B9 112.9(2) . . ?
B8 C7 B9 61.4(2) . . ?
B10 C7 B9 59.79(19) . . ?
B7 C7 B9 113.3(2) . . ?
C7 B7 B11 58.05(19) . . ?
C7 B7 B8 58.02(19) . . ?
B11 B7 B8 105.2(2) . . ?
C7 B7 B6 105.0(2) . . ?
B11 B7 B6 61.2(2) . . ?
B8 B7 B6 104.3(2) . . ?
C7 B7 B2 104.6(2) . . ?
B11 B7 B2 106.9(2) . . ?
B8 B7 B2 59.06(19) . . ?
B6 B7 B2 57.76(19) . . ?
C7 B8 B7 60.2(2) . . ?
C7 B8 B2 108.9(2) . . ?
B7 B8 B2 62.3(2) . . ?
C7 B8 B9 61.3(2) . . ?
B7 B8 B9 112.0(2) . . ?
B2 B8 B9 110.2(2) . . ?
C7 B8 B3 108.9(2) . . ?
B7 B8 B3 112.2(2) . . ?
B2 B8 B3 61.07(19) . . ?
B9 B8 B3 60.24(19) . . ?
B10 B9 C7 58.69(19) . . ?
B10 B9 B8 105.5(2) . . ?
C7 B9 B8 57.27(19) . . ?
B10 B9 B4 62.5(2) . . ?
C7 B9 B4 107.9(2) . . ?
B8 B9 B4 107.4(3) . . ?
B10 B9 B3 108.2(2) . . ?
C7 B9 B3 106.1(2) . . ?
B8 B9 B3 60.78(19) . . ?
B4 B9 B3 58.72(19) . . ?
C7 B10 B9 61.5(2) . . ?
C7 B10 B5 105.1(2) . . ?
B9 B10 B5 107.1(2) . . ?
C7 B10 B11 56.96(19) . . ?
B9 B10 B11 108.3(2) . . ?
B5 B10 B11 61.28(19) . . ?
C7 B10 B4 107.9(2) . . ?
B9 B10 B4 59.7(2) . . ?
B5 B10 B4 59.89(19) . . ?
B11 B10 B4 109.8(2) . . ?
C7 B11 B7 60.8(2) . . ?
C7 B11 B6 106.3(2) . . ?
B7 B11 B6 60.32(19) . . ?
C7 B11 B10 58.69(19) . . ?
B7 B11 B10 109.0(2) . . ?
B6 B11 B10 106.7(2) . . ?
C7 B11 B5 104.2(2) . . ?
B7 B11 B5 107.9(2) . . ?
B6 B11 B5 59.41(19) . . ?
B10 B11 B5 58.43(19) . . ?

loop_
_geom_bond_atom_site_label_1
_geom_bond_atom_site_label_2
_geom_bond_distance
_geom_bond_site_symmetry_2
_geom_bond_publ_flag
Ag1 N1 2.189(3) . ?
Ag1 N4 2.252(3) . ?
Ag1 N3 2.492(3) . ?
N1 C1 1.114(4) . ?
C1 C2 1.446(4) . ?
B1 B3 1.736(5) . ?
B1 B5 1.759(5) . ?
B1 B2 1.779(5) . ?
B1 B4 1.781(5) . ?
B1 B6 1.826(5) . ?
N2 C3 1.143(5) . ?
C2 C3 1.454(5) . ?
B2 B6 1.723(5) . ?
B2 B8 1.752(5) . ?
B2 B3 1.798(5) . ?
B2 B7 1.808(5) . ?
N3 C4 1.125(4) . ?
B3 B4 1.733(5) . ?
B3 B9 1.777(5) . ?
B3 B8 1.786(5) . ?
N4 C5 1.144(4) . ?
C4 C6 1.459(4) 2_775 ?
B4 B9 1.758(5) . ?
B4 B5 1.782(5) . ?
B4 B10 1.806(5) . ?
C5 C6 1.479(4) . ?
B5 B10 1.763(5) . ?
B5 B6 1.779(5) . ?
B5 B11 1.815(5) . ?
C6 C4 1.459(4) 2_775 ?
B6 B7 1.759(5) . ?
B6 B11 1.775(5) . ?
C7 B11 1.672(5) . ?
C7 B8 1.680(5) . ?
C7 B10 1.704(5) . ?
C7 B7 1.720(5) . ?
C7 B9 1.753(5) . ?
B7 B11 1.726(5) . ?
B7 B8 1.745(5) . ?
B8 B9 1.754(5) . ?
B9 B10 1.723(5) . ?
B10 B11 1.798(5) . ?
